data_4120502
loop_
_publ_author_name
'Widger, Leland R.'
'Davies, Casey G.'
'Yang, Tzuhsiung'
'Siegler, Maxime A.'
'Troeppner, Oliver'
'Jameson, Guy N. L.'
'Ivanovi\'c-Burmazovi\'c, Ivana'
'Goldberg, David P.'

_publ_section_title
;
 Dramatically Accelerated Selective Oxygen-Atom Transfer by a Nonheme
 Iron(IV)-Oxo Complex: Tuning of the First and Second Coordination
 Spheres.
;
_journal_issue 7
_journal_name_full 'Journal of the American Chemical Society'
_journal_page_first 2699
_journal_page_last 2702
_journal_paper_doi 10.1021/ja410240c
_journal_volume 136
_journal_year 2014
_chemical_formula_moiety '2(C32 H34 Fe N6 O2 S), 4(B F4), C2 H3 N'
_chemical_formula_sum 'C66 H71 B4 F16 Fe2 N13 O4 S2'
_chemical_formula_weight 1633.42
_chemical_name_systematic
; 
 ? 
;
_space_group_IT_number 2
_symmetry_cell_setting triclinic
_symmetry_space_group_name_Hall '-P 1'
_symmetry_space_group_name_H-M 'P -1'
_atom_sites_solution_hydrogens difmap
_atom_sites_solution_primary direct
_atom_sites_solution_secondary difmap
_audit_creation_method SHELXL-97
_cell_angle_alpha 92.0341(18)
_cell_angle_beta 96.166(2)
_cell_angle_gamma 108.703(2)
_cell_formula_units_Z 1
_cell_length_a 10.1678(3)
_cell_length_b 11.9592(3)
_cell_length_c 15.8456(3)
_cell_measurement_reflns_used 12294
_cell_measurement_temperature 110(2)
_cell_measurement_theta_max 26.32
_cell_measurement_theta_min 1.80
_cell_volume 1809.49(8)
_computing_cell_refinement
;
CrysAlisPro, Agilent Technologies,
Version 1.171.35.11 (release 16-05-2011 CrysAlis171 .NET)
(compiled May 16 2011,17:55:39)
;
_computing_data_collection
;
CrysAlisPro, Agilent Technologies,
Version 1.171.35.11 (release 16-05-2011 CrysAlis171 .NET)
(compiled May 16 2011,17:55:39)
;
_computing_data_reduction
;
CrysAlisPro, Agilent Technologies,
Version 1.171.35.11 (release 16-05-2011 CrysAlis171 .NET)
(compiled May 16 2011,17:55:39)
;
_computing_molecular_graphics 'SHELXTL v6.10 (Sheldrick, 2008)'
_computing_publication_material 'SHELXTL v6.10 (Sheldrick, 2008)'
_computing_structure_refinement 'SHELXL-97 (Sheldrick, 2008)'
_computing_structure_solution 'SHELXS-97 (Sheldrick, 2008)'
_diffrn_ambient_temperature 110(2)
_diffrn_detector_area_resol_mean 15.989
_diffrn_measured_fraction_theta_full 0.999
_diffrn_measured_fraction_theta_max 0.999
_diffrn_measurement_device_type 'Goniometer KM4/Xcalibur, detector: Sapphire3'
_diffrn_measurement_method '\w scans'
_diffrn_radiation_monochromator graphite
_diffrn_radiation_source 'Enhance (Mo) X-ray Source'
_diffrn_radiation_type MoK\a
_diffrn_radiation_wavelength 0.71073
_diffrn_reflns_av_R_equivalents 0.0347
_diffrn_reflns_av_sigmaI/netI 0.0276
_diffrn_reflns_limit_h_max 12
_diffrn_reflns_limit_h_min -12
_diffrn_reflns_limit_k_max 14
_diffrn_reflns_limit_k_min -14
_diffrn_reflns_limit_l_max 19
_diffrn_reflns_limit_l_min -19
_diffrn_reflns_number 29353
_diffrn_reflns_theta_full 26.25
_diffrn_reflns_theta_max 26.25
_diffrn_reflns_theta_min 2.13
_exptl_absorpt_coefficient_mu 0.557
_exptl_absorpt_correction_T_max 0.940
_exptl_absorpt_correction_T_min 0.804
_exptl_absorpt_correction_type analytical
_exptl_absorpt_process_details
;
CrysAlisPro, Agilent Technologies,
Version 1.171.35.11 (release 16-05-2011 CrysAlis171 .NET)
(compiled May 16 2011,17:55:39)
Analytical numeric absorption correction using a multifaceted crystal
            model based on expressions derived by R.C. Clark & J.S. Reid.
(Clark, R. C. & Reid, J. S. (1995). Acta Cryst. A51, 887-897)
;
_exptl_crystal_colour orange-red
_exptl_crystal_density_diffrn 1.499
_exptl_crystal_density_method 'not measured'
_exptl_crystal_description lath
_exptl_crystal_F_000 838
_exptl_crystal_size_max 0.48
_exptl_crystal_size_mid 0.31
_exptl_crystal_size_min 0.12
_platon_squeeze_details
;
;
_refine_diff_density_max 0.577
_refine_diff_density_min -0.749
_refine_diff_density_rms 0.075
_refine_ls_extinction_method none
_refine_ls_goodness_of_fit_ref 1.050
_refine_ls_hydrogen_treatment constr
_refine_ls_matrix_type full
_refine_ls_number_parameters 788
_refine_ls_number_reflns 7300
_refine_ls_number_restraints 1162
_refine_ls_restrained_S_all 1.017
_refine_ls_R_factor_all 0.0543
_refine_ls_R_factor_gt 0.0475
_refine_ls_shift/su_max 0.002
_refine_ls_shift/su_mean 0.000
_refine_ls_structure_factor_coef Fsqd
_refine_ls_weighting_details 'calc w=1/[\s^2^(Fo^2^)+(0.0582P)^2^+2.3583P] where P=(Fo^2^+2Fc^2^)/3'
_refine_ls_weighting_scheme calc
_refine_ls_wR_factor_gt 0.1232
_refine_ls_wR_factor_ref 0.1271
_reflns_number_gt 6311
_reflns_number_total 7300
_reflns_threshold_expression I>2\s(I)
_cod_data_source_file ja410240c_si_003.cif
_cod_data_source_block 4
_cod_database_code 4120502

loop_
_symmetry_equiv_pos_as_xyz
'x, y, z'
'-x, -y, -z'

loop_
_atom_site_label
_atom_site_type_symbol
_atom_site_fract_x
_atom_site_fract_y
_atom_site_fract_z
_atom_site_U_iso_or_equiv
_atom_site_adp_type
_atom_site_occupancy
_atom_site_symmetry_multiplicity
_atom_site_calc_flag
_atom_site_refinement_flags
_atom_site_disorder_assembly
_atom_site_disorder_group
Fe1 Fe 0.29176(3) 0.76592(3) 0.29436(2) 0.02497(11) Uani 1 1 d . . .
C1 C 0.4906(3) 0.8305(2) 0.45814(16) 0.0309(5) Uani 1 1 d . . .
H1 H 0.5656 0.8295 0.4275 0.037 Uiso 1 1 calc R A .
C2 C 0.5169(3) 0.8572(3) 0.54540(17) 0.0388(6) Uani 1 1 d . A .
H2 H 0.6090 0.8746 0.5739 0.047 Uiso 1 1 calc R . .
C3 C 0.4092(3) 0.8584(3) 0.59054(17) 0.0433(7) Uani 1 1 d . . .
H3 H 0.4260 0.8759 0.6505 0.052 Uiso 1 1 calc R A .
C4 C 0.2752(3) 0.8337(3) 0.54727(16) 0.0372(6) Uani 1 1 d . A .
H4 H 0.1989 0.8340 0.5769 0.045 Uiso 1 1 calc R . .
C5 C 0.2565(3) 0.8088(2) 0.46091(15) 0.0291(5) Uani 1 1 d . . .
C6 C 0.1209(3) 0.7909(2) 0.40359(15) 0.0309(5) Uani 1 1 d . A .
H6 H 0.0378 0.7732 0.4355 0.037 Uiso 1 1 calc R . .
C7 C 0.1444(3) 0.9020(2) 0.35767(16) 0.0327(6) Uani 1 1 d . . .
C8 C 0.0852(3) 0.9888(3) 0.37069(19) 0.0450(7) Uani 1 1 d . A .
H8 H 0.0204 0.9817 0.4107 0.054 Uiso 1 1 calc R . .
C9 C 0.1235(4) 1.0876(3) 0.3233(2) 0.0530(9) Uani 1 1 d . . .
H9 H 0.0860 1.1498 0.3312 0.064 Uiso 1 1 calc R A .
C10 C 0.2156(4) 1.0942(3) 0.2652(2) 0.0501(8) Uani 1 1 d . A .
H10 H 0.2414 1.1609 0.2322 0.060 Uiso 1 1 calc R . .
C11 C 0.2709(3) 1.0039(2) 0.25447(18) 0.0395(6) Uani 1 1 d . . .
H11 H 0.3346 1.0090 0.2140 0.047 Uiso 1 1 calc R A .
C12 C -0.0046(2) 0.6826(2) 0.26483(14) 0.0273(5) Uani 1 1 d . . .
H12A H -0.0386 0.7513 0.2691 0.033 Uiso 1 1 calc R A .
H12B H -0.0844 0.6099 0.2687 0.033 Uiso 1 1 calc R . .
C13 C 0.0497(2) 0.6774(2) 0.18046(15) 0.0259(5) Uani 1 1 d . A .
C14 C -0.0382(3) 0.6327(2) 0.10596(16) 0.0353(6) Uani 1 1 d . . .
H14 H -0.1362 0.5974 0.1061 0.042 Uiso 1 1 calc R A .
C15 C 0.0220(3) 0.6414(3) 0.03032(17) 0.0453(7) Uani 1 1 d . A .
H15 H -0.0357 0.6108 -0.0220 0.054 Uiso 1 1 calc R . .
C16 C 0.1632(3) 0.6935(3) 0.03066(17) 0.0409(6) Uani 1 1 d . . .
H16 H 0.2036 0.7013 -0.0210 0.049 Uiso 1 1 calc R A .
C17 C 0.2463(3) 0.7348(2) 0.10852(15) 0.0288(5) Uani 1 1 d . A .
C18 C 0.4915(3) 0.8375(2) 0.17726(17) 0.0310(5) Uani 1 1 d . . .
C19 C 0.6431(3) 0.8853(2) 0.15852(19) 0.0382(6) Uani 1 1 d . A .
C20 C 0.7401(4) 0.9322(4) 0.2411(3) 0.0693(11) Uani 1 1 d . . .
H20A H 0.8371 0.9627 0.2287 0.104 Uiso 1 1 calc R A .
H20B H 0.7305 0.8680 0.2792 0.104 Uiso 1 1 calc R . .
H20C H 0.7152 0.9960 0.2686 0.104 Uiso 1 1 calc R . .
C21 C 0.6602(4) 0.9863(3) 0.1005(3) 0.0616(10) Uani 1 1 d . . .
H21A H 0.7596 1.0229 0.0945 0.092 Uiso 1 1 calc R A .
H21B H 0.6247 1.0455 0.1251 0.092 Uiso 1 1 calc R . .
H21C H 0.6075 0.9555 0.0444 0.092 Uiso 1 1 calc R . .
C22 C 0.6839(4) 0.7851(3) 0.1172(3) 0.0608(10) Uani 1 1 d . . .
H22A H 0.6284 0.7588 0.0613 0.091 Uiso 1 1 calc R A .
H22B H 0.6659 0.7186 0.1536 0.091 Uiso 1 1 calc R . .
H22C H 0.7836 0.8140 0.1103 0.091 Uiso 1 1 calc R . .
N3 N 0.10884(19) 0.69396(18) 0.33691(12) 0.0244(4) Uani 1 1 d D A .
C23 C 0.0820(8) 0.5775(4) 0.3764(4) 0.0283(10) Uani 0.450(2) 1 d PDU A 1
H23A H -0.0057 0.5594 0.4029 0.034 Uiso 0.450(2) 1 calc PR A 1
H23B H 0.1594 0.5840 0.4219 0.034 Uiso 0.450(2) 1 calc PR A 1
C24 C 0.0698(17) 0.4765(19) 0.3119(17) 0.0284(9) Uani 0.450(2) 1 d PDU A 1
C25 C -0.0567(17) 0.3840(15) 0.2903(11) 0.0356(19) Uani 0.450(2) 1 d PDU A 1
H25 H -0.1343 0.3819 0.3195 0.043 Uiso 0.450(2) 1 calc PR A 1
C26 C -0.0721(14) 0.2944(13) 0.2271(9) 0.038(2) Uani 0.450(2) 1 d PDU A 1
H26 H -0.1590 0.2324 0.2142 0.045 Uiso 0.450(2) 1 calc PR A 1
C27 C 0.0373(13) 0.2960(13) 0.1840(9) 0.0346(19) Uani 0.450(2) 1 d PDU A 1
H27 H 0.0258 0.2354 0.1407 0.042 Uiso 0.450(2) 1 calc PR A 1
C28 C 0.1669(14) 0.3863(15) 0.2028(12) 0.0311(18) Uani 0.450(2) 1 d PDU A 1
H28 H 0.2446 0.3859 0.1746 0.037 Uiso 0.450(2) 1 calc PR A 1
C29 C 0.1783(15) 0.4763(15) 0.2641(14) 0.0264(16) Uani 0.450(2) 1 d PDU A 1
S1 S 0.3405(12) 0.5956(11) 0.2807(8) 0.0248(14) Uani 0.450(2) 1 d PDU A 1
O2 O 0.4162(11) 0.5925(8) 0.2082(5) 0.0503(18) Uani 0.450(2) 1 d PDU A 1
C30 C 0.437(2) 0.549(2) 0.3668(8) 0.0285(15) Uani 0.450(2) 1 d PDU A 1
H30A H 0.5204 0.6166 0.3903 0.034 Uiso 0.450(2) 1 calc PR A 1
H30B H 0.3778 0.5241 0.4128 0.034 Uiso 0.450(2) 1 calc PR A 1
C31 C 0.4852(12) 0.4461(16) 0.3379(9) 0.0315(8) Uani 0.450(2) 1 d PDU A 1
H31A H 0.4050 0.3716 0.3323 0.038 Uiso 0.450(2) 1 calc PR A 1
H31B H 0.5178 0.4598 0.2813 0.038 Uiso 0.450(2) 1 calc PR A 1
C32 C 0.5963(7) 0.4347(6) 0.3975(4) 0.0433(14) Uani 0.450(2) 1 d PDU A 1
N6 N 0.6849(6) 0.4205(5) 0.4422(4) 0.0487(15) Uani 0.450(2) 1 d PDU A 1
C23' C 0.0820(8) 0.5775(4) 0.3764(4) 0.0283(10) Uani 0.359(4) 1 d PDU A 2
H23C H 0.1623 0.5818 0.4192 0.034 Uiso 0.359(4) 1 calc PR A 2
H23D H -0.0025 0.5613 0.4059 0.034 Uiso 0.359(4) 1 calc PR A 2
C24' C 0.061(2) 0.479(2) 0.3106(19) 0.0284(9) Uani 0.359(4) 1 d PDU A 2
C25' C -0.066(2) 0.3869(19) 0.3016(15) 0.033(2) Uani 0.359(4) 1 d PDU A 2
H25' H -0.1365 0.3885 0.3361 0.040 Uiso 0.359(4) 1 calc PR A 2
C26' C -0.0894(18) 0.2929(17) 0.2416(11) 0.035(2) Uani 0.359(4) 1 d PDU A 2
H26' H -0.1775 0.2317 0.2332 0.042 Uiso 0.359(4) 1 calc PR A 2
C27' C 0.0130(18) 0.2879(16) 0.1950(11) 0.034(2) Uani 0.359(4) 1 d PDU A 2
H27' H -0.0041 0.2220 0.1552 0.040 Uiso 0.359(4) 1 calc PR A 2
C28' C 0.1443(17) 0.3781(19) 0.2039(16) 0.029(2) Uani 0.359(4) 1 d PDU A 2
H28' H 0.2127 0.3767 0.1679 0.035 Uiso 0.359(4) 1 calc PR A 2
C29' C 0.1706(19) 0.469(2) 0.2674(18) 0.0276(19) Uani 0.359(4) 1 d PDU A 2
S1' S 0.3327(13) 0.5898(12) 0.2721(9) 0.0177(12) Uani 0.359(4) 1 d PDU A 2
O2' O 0.3818(16) 0.5670(15) 0.1889(8) 0.073(3) Uani 0.359(4) 1 d PDU A 2
C30' C 0.439(3) 0.554(3) 0.3589(11) 0.0286(16) Uani 0.359(4) 1 d PDU A 2
H30C H 0.5235 0.6227 0.3773 0.034 Uiso 0.359(4) 1 calc PR A 2
H30D H 0.3853 0.5331 0.4080 0.034 Uiso 0.359(4) 1 calc PR A 2
C31' C 0.4815(16) 0.448(2) 0.3287(12) 0.0315(8) Uani 0.359(4) 1 d PDU A 2
H31C H 0.5203 0.4161 0.3786 0.038 Uiso 0.359(4) 1 calc PR A 2
H31D H 0.3973 0.3849 0.3008 0.038 Uiso 0.359(4) 1 calc PR A 2
C32' C 0.5818(11) 0.4797(12) 0.2710(7) 0.0294(16) Uani 0.359(4) 1 d PDU A 2
N6' N 0.6608(16) 0.510(2) 0.2228(8) 0.039(2) Uani 0.359(4) 1 d PDU A 2
C23C C 0.099(4) 0.5844(16) 0.3816(15) 0.027(3) Uani 0.191(3) 1 d PDU A 3
H23E H 0.0291 0.5723 0.4220 0.033 Uiso 0.191(3) 1 calc PR A 3
H23F H 0.1911 0.5926 0.4143 0.033 Uiso 0.191(3) 1 calc PR A 3
C24C C 0.058(3) 0.480(4) 0.317(3) 0.0284(9) Uani 0.191(3) 1 d PDU A 3
C25C C -0.0838(18) 0.4098(17) 0.3057(15) 0.034(3) Uani 0.191(3) 1 d PDU A 3
H25C H -0.1476 0.4295 0.3381 0.040 Uiso 0.191(3) 1 calc PR A 3
C26C C -0.1310(17) 0.3118(15) 0.2475(11) 0.036(3) Uani 0.191(3) 1 d PDU A 3
H26C H -0.2251 0.2609 0.2447 0.043 Uiso 0.191(3) 1 calc PR A 3
C27C C -0.0468(19) 0.2867(16) 0.1944(12) 0.035(3) Uani 0.191(3) 1 d PDU A 3
H27C H -0.0838 0.2212 0.1532 0.042 Uiso 0.191(3) 1 calc PR A 3
C28C C 0.0934(17) 0.3558(16) 0.1997(11) 0.031(2) Uani 0.191(3) 1 d PDU A 3
H28C H 0.1550 0.3364 0.1652 0.038 Uiso 0.191(3) 1 calc PR A 3
C29C C 0.1402(12) 0.4567(16) 0.2588(13) 0.027(2) Uani 0.191(3) 1 d PDU A 3
S1C S 0.3201(5) 0.5330(5) 0.2571(3) 0.0308(11) Uani 0.191(3) 1 d PDU A 3
O2C O 0.3631(12) 0.6455(9) 0.3134(7) 0.034(2) Uani 0.191(3) 1 d PDU A 3
C30C C 0.3934(13) 0.4365(12) 0.3173(10) 0.0395(19) Uani 0.191(3) 1 d PDU A 3
H30E H 0.3551 0.4243 0.3724 0.047 Uiso 0.191(3) 1 calc PR A 3
H30F H 0.3689 0.3585 0.2853 0.047 Uiso 0.191(3) 1 calc PR A 3
C31C C 0.5484(13) 0.4932(13) 0.3322(9) 0.0315(8) Uani 0.191(3) 1 d PDU A 3
H31E H 0.5715 0.5754 0.3568 0.038 Uiso 0.191(3) 1 calc PR A 3
H31F H 0.5889 0.4493 0.3736 0.038 Uiso 0.191(3) 1 calc PR A 3
C32C C 0.607(3) 0.494(3) 0.2566(14) 0.036(3) Uani 0.191(3) 1 d PDU A 3
N6C N 0.671(4) 0.512(4) 0.2001(17) 0.048(4) Uani 0.191(3) 1 d PDU A 3
N1 N 0.3624(2) 0.80620(18) 0.41601(12) 0.0276(4) Uani 1 1 d . A .
N2 N 0.2359(2) 0.90938(19) 0.30041(13) 0.0301(4) Uani 1 1 d . A .
N4 N 0.1902(2) 0.72477(17) 0.18181(12) 0.0245(4) Uani 1 1 d . A .
N5 N 0.3918(2) 0.78775(19) 0.11068(13) 0.0323(5) Uani 1 1 d . A .
H5 H 0.4229 0.7887 0.0609 0.039 Uiso 1 1 calc R . .
O1 O 0.46650(18) 0.84465(16) 0.25187(11) 0.0317(4) Uani 1 1 d . A .
B1 B 0.5585(9) 0.2893(7) 0.1483(5) 0.0514(17) Uani 0.450(2) 1 d PDU A 1
F1 F 0.5680(14) 0.2143(13) 0.2098(9) 0.059(3) Uani 0.450(2) 1 d PDU A 1
F2 F 0.4250(7) 0.2952(8) 0.1372(8) 0.073(2) Uani 0.450(2) 1 d PDU A 1
F3 F 0.5868(14) 0.2457(15) 0.0722(7) 0.055(3) Uani 0.450(2) 1 d PDU A 1
F4 F 0.6513(7) 0.4008(5) 0.1705(4) 0.0876(17) Uani 0.450(2) 1 d PDU A 1
B1' B 0.4601(7) 0.1959(6) 0.1220(4) 0.0432(13) Uani 0.550(2) 1 d PDU A 2
F1' F 0.3840(5) 0.0784(3) 0.0961(2) 0.0734(13) Uani 0.550(2) 1 d PDU A 2
F2' F 0.3673(7) 0.2557(7) 0.1216(6) 0.076(2) Uani 0.550(2) 1 d PDU A 2
F3' F 0.5506(11) 0.2367(13) 0.0615(6) 0.048(2) Uani 0.550(2) 1 d PDU A 2
F4' F 0.5284(11) 0.1985(11) 0.1999(7) 0.056(2) Uani 0.550(2) 1 d PDU A 2
B2 B 0.7969(7) 0.7441(8) 0.4824(5) 0.0480(18) Uani 0.450(2) 1 d PDU A 1
F5 F 0.7999(13) 0.6965(11) 0.4028(5) 0.055(2) Uani 0.450(2) 1 d PDU A 1
F6 F 0.6757(12) 0.6767(15) 0.5135(9) 0.056(3) Uani 0.450(2) 1 d PDU A 1
F7 F 0.9131(11) 0.7454(9) 0.5374(7) 0.063(3) Uani 0.450(2) 1 d PDU A 1
F8 F 0.8091(4) 0.8612(4) 0.4756(3) 0.0640(13) Uani 0.450(2) 1 d PDU A 1
B2' B 0.7876(7) 0.6645(7) 0.4890(4) 0.0437(14) Uani 0.550(2) 1 d PDU A 2
F5' F 0.7844(11) 0.7178(9) 0.4147(5) 0.071(2) Uani 0.550(2) 1 d PDU A 2
F6' F 0.6812(10) 0.6792(10) 0.5334(7) 0.052(2) Uani 0.550(2) 1 d PDU A 2
F7' F 0.9116(9) 0.7029(6) 0.5391(6) 0.0507(17) Uani 0.550(2) 1 d PDU A 2
F8' F 0.7703(5) 0.5445(4) 0.4685(3) 0.0743(12) Uani 0.550(2) 1 d PDU A 2
N1S N 0.3217(7) 0.4951(6) 0.0317(4) 0.0663(16) Uani 0.50 1 d PU B -1
C1S C 0.426(3) 0.500(4) 0.015(3) 0.049(2) Uani 0.50 1 d PDU B -1
C2S C 0.559(3) 0.504(4) -0.007(3) 0.049(2) Uani 0.50 1 d PDU B -1
H2S1 H 0.5463 0.4583 -0.0619 0.074 Uiso 0.50 1 calc PR B -1
H2S2 H 0.6064 0.4695 0.0367 0.074 Uiso 0.50 1 calc PR B -1
H2S3 H 0.6159 0.5861 -0.0121 0.074 Uiso 0.50 1 calc PR B -1

loop_
_atom_site_aniso_label
_atom_site_aniso_U_11
_atom_site_aniso_U_22
_atom_site_aniso_U_33
_atom_site_aniso_U_23
_atom_site_aniso_U_13
_atom_site_aniso_U_12
Fe1 0.02125(18) 0.0344(2) 0.01962(17) 0.00460(13) 0.00096(12) 0.00982(14)
C1 0.0234(12) 0.0334(13) 0.0319(13) 0.0063(10) -0.0025(10) 0.0052(10)
C2 0.0337(14) 0.0433(15) 0.0320(14) 0.0024(12) -0.0111(11) 0.0074(12)
C3 0.0454(16) 0.0555(18) 0.0221(12) -0.0009(12) -0.0070(11) 0.0110(14)
C4 0.0336(14) 0.0505(16) 0.0245(12) 0.0005(11) 0.0014(10) 0.0107(12)
C5 0.0245(12) 0.0358(13) 0.0241(11) 0.0015(10) -0.0008(9) 0.0069(10)
C6 0.0243(12) 0.0452(15) 0.0229(11) -0.0017(10) 0.0007(9) 0.0122(11)
C7 0.0273(12) 0.0412(14) 0.0284(12) -0.0089(11) -0.0086(10) 0.0145(11)
C8 0.0393(16) 0.0544(18) 0.0415(16) -0.0175(14) -0.0151(12) 0.0245(14)
C9 0.061(2) 0.0482(18) 0.0525(19) -0.0175(15) -0.0255(16) 0.0339(16)
C10 0.064(2) 0.0390(16) 0.0423(17) -0.0012(13) -0.0202(15) 0.0191(15)
C11 0.0426(16) 0.0383(15) 0.0324(14) 0.0008(11) -0.0117(12) 0.0116(12)
C12 0.0218(11) 0.0376(13) 0.0225(11) 0.0015(10) -0.0026(9) 0.0118(10)
C13 0.0279(12) 0.0271(12) 0.0232(11) 0.0023(9) -0.0026(9) 0.0115(10)
C14 0.0339(14) 0.0419(15) 0.0279(13) -0.0027(11) -0.0052(10) 0.0130(12)
C15 0.0513(18) 0.0576(19) 0.0224(13) -0.0032(12) -0.0076(12) 0.0160(15)
C16 0.0513(17) 0.0521(17) 0.0204(12) 0.0035(11) 0.0062(11) 0.0178(14)
C17 0.0359(13) 0.0300(12) 0.0241(11) 0.0053(9) 0.0066(10) 0.0145(10)
C18 0.0333(13) 0.0250(12) 0.0374(14) 0.0101(10) 0.0116(11) 0.0102(10)
C19 0.0331(14) 0.0325(14) 0.0527(17) 0.0114(12) 0.0200(12) 0.0101(11)
C20 0.0327(17) 0.083(3) 0.075(3) -0.004(2) 0.0158(17) -0.0063(17)
C21 0.0479(19) 0.0504(19) 0.095(3) 0.0330(19) 0.0355(19) 0.0166(16)
C22 0.0423(18) 0.0450(18) 0.104(3) 0.0099(19) 0.0233(19) 0.0218(15)
N3 0.0183(9) 0.0348(11) 0.0183(9) 0.0030(8) -0.0001(7) 0.0069(8)
C23 0.021(2) 0.0388(17) 0.0224(15) 0.0090(14) 0.0008(14) 0.0054(14)
C24 0.0242(16) 0.0308(12) 0.0259(18) 0.0104(11) -0.0023(13) 0.0039(14)
C25 0.029(3) 0.038(3) 0.032(4) 0.011(3) 0.000(3) 0.000(3)
C26 0.033(4) 0.033(3) 0.035(4) 0.008(3) -0.001(3) -0.003(3)
C27 0.036(4) 0.027(3) 0.034(3) 0.004(3) -0.004(3) 0.003(3)
C28 0.031(4) 0.025(3) 0.032(3) 0.004(3) -0.006(3) 0.004(3)
C29 0.025(3) 0.025(3) 0.026(3) 0.007(3) -0.004(2) 0.005(2)
S1 0.024(2) 0.027(2) 0.023(2) 0.0026(17) 0.0013(16) 0.0086(16)
O2 0.062(4) 0.047(4) 0.042(4) -0.001(3) 0.006(3) 0.019(3)
C30 0.025(3) 0.029(3) 0.031(3) 0.010(3) 0.001(3) 0.010(2)
C31 0.0267(16) 0.0283(15) 0.038(2) 0.0096(16) 0.0000(14) 0.0082(12)
C32 0.051(3) 0.037(3) 0.045(3) 0.001(2) -0.007(2) 0.024(2)
N6 0.058(4) 0.041(3) 0.050(3) 0.002(3) -0.014(3) 0.027(3)
C23' 0.021(2) 0.0388(17) 0.0224(15) 0.0090(14) 0.0008(14) 0.0054(14)
C24' 0.0242(16) 0.0308(12) 0.0259(18) 0.0104(11) -0.0023(13) 0.0039(14)
C25' 0.029(3) 0.035(3) 0.030(4) 0.009(3) 0.000(3) 0.003(3)
C26' 0.030(4) 0.033(3) 0.035(4) 0.009(3) 0.002(3) 0.001(3)
C27' 0.031(4) 0.028(3) 0.035(4) 0.005(3) -0.002(4) 0.002(3)
C28' 0.027(4) 0.025(3) 0.031(3) 0.004(3) -0.003(4) 0.005(3)
C29' 0.026(3) 0.025(3) 0.028(3) 0.006(3) -0.006(3) 0.005(3)
S1' 0.019(2) 0.016(2) 0.018(2) 0.0035(19) 0.0004(16) 0.0063(19)
O2' 0.081(7) 0.100(8) 0.045(4) 0.008(5) 0.018(5) 0.036(6)
C30' 0.025(3) 0.030(3) 0.033(3) 0.006(3) 0.002(3) 0.011(2)
C31' 0.0267(16) 0.0283(15) 0.038(2) 0.0096(16) 0.0000(14) 0.0082(12)
C32' 0.023(3) 0.028(4) 0.037(4) 0.005(3) 0.005(2) 0.009(3)
N6' 0.032(4) 0.049(5) 0.038(6) -0.005(6) 0.013(4) 0.012(4)
C23C 0.021(4) 0.036(4) 0.023(4) 0.007(4) 0.003(4) 0.005(4)
C24C 0.0242(16) 0.0308(12) 0.0259(18) 0.0104(11) -0.0023(13) 0.0039(14)
C25C 0.029(4) 0.034(4) 0.032(4) 0.010(4) -0.002(4) 0.003(4)
C26C 0.032(4) 0.034(4) 0.034(4) 0.009(4) -0.003(4) 0.001(4)
C27C 0.032(5) 0.030(4) 0.034(4) 0.005(4) -0.003(4) 0.001(4)
C28C 0.029(4) 0.027(4) 0.033(3) 0.005(3) -0.003(4) 0.004(4)
C29C 0.023(4) 0.026(4) 0.029(3) 0.007(3) -0.007(3) 0.006(3)
S1C 0.0294(18) 0.029(2) 0.033(2) 0.0099(18) 0.0013(14) 0.0094(19)
O2C 0.030(4) 0.030(3) 0.033(4) 0.001(3) -0.001(4) 0.000(3)
C30C 0.032(3) 0.039(4) 0.046(4) 0.017(3) 0.001(3) 0.009(3)
C31C 0.0267(16) 0.0283(15) 0.038(2) 0.0096(16) 0.0000(14) 0.0082(12)
C32C 0.033(5) 0.036(6) 0.041(5) 0.004(6) 0.004(4) 0.014(5)
N6C 0.043(8) 0.051(8) 0.046(10) 0.003(10) 0.009(6) 0.008(7)
N1 0.0237(10) 0.0327(11) 0.0235(10) 0.0057(8) -0.0002(8) 0.0061(8)
N2 0.0295(11) 0.0327(11) 0.0250(10) 0.0001(8) -0.0055(8) 0.0090(9)
N4 0.0292(10) 0.0252(10) 0.0214(9) 0.0042(8) 0.0025(8) 0.0121(8)
N5 0.0365(12) 0.0353(12) 0.0283(11) 0.0092(9) 0.0137(9) 0.0123(9)
O1 0.0260(9) 0.0348(9) 0.0328(9) 0.0043(7) 0.0067(7) 0.0065(7)
B1 0.070(4) 0.056(4) 0.043(3) 0.012(3) 0.025(3) 0.032(3)
F1 0.078(7) 0.066(6) 0.040(4) 0.026(4) 0.019(4) 0.028(5)
F2 0.077(5) 0.082(5) 0.084(5) 0.027(4) 0.036(5) 0.049(4)
F3 0.085(7) 0.056(5) 0.039(4) 0.012(3) 0.033(4) 0.035(5)
F4 0.125(5) 0.065(3) 0.074(3) 0.003(3) 0.019(3) 0.032(3)
B1' 0.058(3) 0.046(3) 0.034(3) 0.011(2) 0.026(2) 0.022(3)
F1' 0.099(3) 0.057(2) 0.0422(19) -0.0041(16) 0.034(2) -0.012(2)
F2' 0.082(4) 0.104(6) 0.072(4) 0.034(4) 0.041(4) 0.059(4)
F3' 0.057(4) 0.055(3) 0.035(3) 0.012(2) 0.022(3) 0.015(3)
F4' 0.065(5) 0.062(3) 0.034(3) 0.012(2) 0.014(3) 0.007(3)
B2 0.026(3) 0.085(5) 0.029(3) -0.004(4) 0.006(3) 0.014(4)
F5 0.036(4) 0.100(5) 0.030(3) -0.011(3) 0.006(2) 0.025(3)
F6 0.041(3) 0.100(5) 0.036(5) 0.002(3) 0.014(2) 0.035(3)
F7 0.045(3) 0.124(7) 0.030(3) -0.003(5) 0.006(2) 0.041(5)
F8 0.048(2) 0.072(3) 0.049(2) -0.008(2) 0.0127(19) -0.014(2)
B2' 0.034(3) 0.070(4) 0.031(3) 0.010(3) 0.009(2) 0.021(3)
F5' 0.034(3) 0.122(6) 0.058(4) 0.056(4) 0.012(3) 0.021(3)
F6' 0.045(3) 0.061(3) 0.055(6) 0.004(3) 0.030(3) 0.019(2)
F7' 0.045(2) 0.078(4) 0.035(2) 0.013(3) 0.0021(17) 0.029(3)
F8' 0.076(3) 0.076(3) 0.081(3) -0.006(2) 0.005(2) 0.041(2)
N1S 0.061(4) 0.084(4) 0.058(4) 0.002(3) 0.000(3) 0.032(3)
C1S 0.060(4) 0.045(2) 0.039(6) -0.004(4) 0.003(3) 0.015(4)
C2S 0.060(4) 0.045(2) 0.039(6) -0.004(4) 0.003(3) 0.015(4)

loop_
_atom_type_symbol
_atom_type_description
_atom_type_scat_dispersion_real
_atom_type_scat_dispersion_imag
_atom_type_scat_source
C C 0.0033 0.0016 'International Tables Vol C Tables 4.2.6.8 and 6.1.1.4'
H H 0.0000 0.0000 'International Tables Vol C Tables 4.2.6.8 and 6.1.1.4'
B B 0.0013 0.0007 'International Tables Vol C Tables 4.2.6.8 and 6.1.1.4'
F F 0.0171 0.0103 'International Tables Vol C Tables 4.2.6.8 and 6.1.1.4'
Fe Fe 0.3463 0.8444 'International Tables Vol C Tables 4.2.6.8 and 6.1.1.4'
N N 0.0061 0.0033 'International Tables Vol C Tables 4.2.6.8 and 6.1.1.4'
O O 0.0106 0.0060 'International Tables Vol C Tables 4.2.6.8 and 6.1.1.4'
S S 0.1246 0.1234 'International Tables Vol C Tables 4.2.6.8 and 6.1.1.4'

loop_
_geom_angle_atom_site_label_1
_geom_angle_atom_site_label_2
_geom_angle_atom_site_label_3
_geom_angle
O2C Fe1 N4 104.1(3)
O2C Fe1 O1 85.4(4)
N4 Fe1 O1 92.95(8)
O2C Fe1 N1 81.2(4)
N4 Fe1 N1 169.58(8)
O1 Fe1 N1 96.46(8)
O2C Fe1 N2 166.9(3)
N4 Fe1 N2 89.07(8)
O1 Fe1 N2 94.31(8)
N1 Fe1 N2 85.78(8)
O2C Fe1 N3 98.1(4)
N4 Fe1 N3 86.42(8)
O1 Fe1 N3 176.43(8)
N1 Fe1 N3 83.91(8)
N2 Fe1 N3 82.17(9)
O2C Fe1 S1 17.0(4)
N4 Fe1 S1 87.1(3)
O1 Fe1 S1 88.0(3)
N1 Fe1 S1 97.7(3)
N2 Fe1 S1 175.7(3)
N3 Fe1 S1 95.5(3)
O2C Fe1 S1' 20.7(5)
N4 Fe1 S1' 83.4(4)
O1 Fe1 S1' 88.4(3)
N1 Fe1 S1' 101.3(4)
N2 Fe1 S1' 172.2(3)
N3 Fe1 S1' 95.1(3)
S1 Fe1 S1' 3.7(6)
N1 C1 C2 121.6(2)
N1 C1 H1 119.2
C2 C1 H1 119.2
C3 C2 C1 119.8(2)
C3 C2 H2 120.1
C1 C2 H2 120.1
C2 C3 C4 119.1(2)
C2 C3 H3 120.4
C4 C3 H3 120.4
C5 C4 C3 118.2(3)
C5 C4 H4 120.9
C3 C4 H4 120.9
N1 C5 C4 122.9(2)
N1 C5 C6 112.2(2)
C4 C5 C6 124.8(2)
C7 C6 N3 105.96(19)
C7 C6 C5 105.4(2)
N3 C6 C5 106.36(19)
C7 C6 H6 112.8
N3 C6 H6 112.8
C5 C6 H6 112.8
N2 C7 C8 122.2(3)
N2 C7 C6 111.3(2)
C8 C7 C6 126.5(3)
C7 C8 C9 117.9(3)
C7 C8 H8 121.1
C9 C8 H8 121.1
C10 C9 C8 119.6(3)
C10 C9 H9 120.2
C8 C9 H9 120.2
C9 C10 C11 119.9(3)
C9 C10 H10 120.0
C11 C10 H10 120.0
N2 C11 C10 120.9(3)
N2 C11 H11 119.6
C10 C11 H11 119.6
N3 C12 C13 110.43(18)
N3 C12 H12A 109.6
C13 C12 H12A 109.6
N3 C12 H12B 109.6
C13 C12 H12B 109.6
H12A C12 H12B 108.1
N4 C13 C14 122.0(2)
N4 C13 C12 115.7(2)
C14 C13 C12 122.2(2)
C13 C14 C15 117.6(3)
C13 C14 H14 121.2
C15 C14 H14 121.2
C16 C15 C14 120.8(3)
C16 C15 H15 119.6
C14 C15 H15 119.6
C15 C16 C17 118.6(3)
C15 C16 H16 120.7
C17 C16 H16 120.7
N4 C17 C16 121.2(2)
N4 C17 N5 119.1(2)
C16 C17 N5 119.7(2)
O1 C18 N5 123.7(2)
O1 C18 C19 118.9(2)
N5 C18 C19 117.4(2)
C21 C19 C20 108.4(3)
C21 C19 C18 109.9(2)
C20 C19 C18 109.8(2)
C21 C19 C22 110.7(3)
C20 C19 C22 108.3(3)
C18 C19 C22 109.6(2)
C19 C20 H20A 109.5
C19 C20 H20B 109.5
H20A C20 H20B 109.5
C19 C20 H20C 109.5
H20A C20 H20C 109.5
H20B C20 H20C 109.5
C19 C21 H21A 109.5
C19 C21 H21B 109.5
H21A C21 H21B 109.5
C19 C21 H21C 109.5
H21A C21 H21C 109.5
H21B C21 H21C 109.5
C19 C22 H22A 109.5
C19 C22 H22B 109.5
H22A C22 H22B 109.5
C19 C22 H22C 109.5
H22A C22 H22C 109.5
H22B C22 H22C 109.5
C23C N3 C12 116.0(11)
C12 N3 C23 109.3(3)
C23C N3 C6 107.4(9)
C12 N3 C6 112.68(18)
C23 N3 C6 110.2(3)
C23C N3 Fe1 113.4(14)
C12 N3 Fe1 107.90(14)
C23 N3 Fe1 118.4(3)
C6 N3 Fe1 98.06(14)
N3 C23 C24 112.4(14)
N3 C23 H23A 109.1
C24 C23 H23A 109.1
N3 C23 H23B 109.1
C24 C23 H23B 109.1
H23A C23 H23B 107.9
C25 C24 C29 116.0(9)
C25 C24 C23 121.2(9)
C29 C24 C23 122.5(10)
C26 C25 C24 121.9(10)
C26 C25 H25 119.1
C24 C25 H25 119.1
C27 C26 C25 120.1(9)
C27 C26 H26 119.9
C25 C26 H26 119.9
C26 C27 C28 120.7(10)
C26 C27 H27 119.7
C28 C27 H27 119.7
C29 C28 C27 118.1(9)
C29 C28 H28 120.9
C27 C28 H28 120.9
C28 C29 C24 123.1(8)
C28 C29 S1 116.9(7)
C24 C29 S1 120.0(8)
O2 S1 C29 108.4(8)
O2 S1 C30 104.4(8)
C29 S1 C30 102.5(9)
O2 S1 Fe1 111.6(8)
C29 S1 Fe1 107.9(8)
C30 S1 Fe1 121.2(8)
C31 C30 S1 112.1(8)
C31 C30 H30A 109.2
S1 C30 H30A 109.2
C31 C30 H30B 109.2
S1 C30 H30B 109.2
H30A C30 H30B 107.9
C32 C31 C30 111.2(11)
C32 C31 H31A 109.4
C30 C31 H31A 109.4
C32 C31 H31B 109.4
C30 C31 H31B 109.4
H31A C31 H31B 108.0
N6 C32 C31 176.4(9)
C25' C24' C29' 120.0(11)
C26' C25' C24' 119.3(12)
C26' C25' H25' 120.3
C24' C25' H25' 120.3
C27' C26' C25' 120.3(12)
C27' C26' H26' 119.8
C25' C26' H26' 119.8
C26' C27' C28' 121.8(12)
C26' C27' H27' 119.1
C28' C27' H27' 119.1
C29' C28' C27' 118.0(12)
C29' C28' H28' 121.0
C27' C28' H28' 121.0
C28' C29' C24' 119.6(11)
C28' C29' S1' 117.3(10)
C24' C29' S1' 121.3(11)
O2' S1' C29' 101.6(9)
O2' S1' C30' 109.8(9)
C29' S1' C30' 101.9(11)
O2' S1' Fe1 117.5(9)
C29' S1' Fe1 109.3(10)
C30' S1' Fe1 114.7(9)
C31' C30' S1' 108.8(11)
C31' C30' H30C 109.9
S1' C30' H30C 109.9
C31' C30' H30D 109.9
S1' C30' H30D 109.9
H30C C30' H30D 108.3
C32' C31' C30' 112.3(15)
C32' C31' H31C 109.1
C30' C31' H31C 109.1
C32' C31' H31D 109.1
C30' C31' H31D 109.1
H31C C31' H31D 107.9
N6' C32' C31' 176.3(18)
N3 C23C C24C 109(3)
N3 C23C H23E 109.8
C24C C23C H23E 109.8
N3 C23C H23F 109.8
C24C C23C H23F 109.8
H23E C23C H23F 108.3
C29C C24C C25C 116.4(14)
C29C C24C C23C 126.3(17)
C25C C24C C23C 116.6(17)
C26C C25C C24C 120.4(15)
C26C C25C H25C 119.8
C24C C25C H25C 119.8
C27C C26C C25C 121.8(14)
C27C C26C H26C 119.1
C25C C26C H26C 119.1
C26C C27C C28C 120.6(14)
C26C C27C H27C 119.7
C28C C27C H27C 119.7
C27C C28C C29C 117.0(12)
C27C C28C H28C 121.5
C29C C28C H28C 121.5
C24C C29C C28C 123.0(12)
C24C C29C S1C 125.8(11)
C28C C29C S1C 110.7(11)
O2C S1C C29C 109.5(7)
O2C S1C C30C 104.0(7)
C29C S1C C30C 99.4(9)
S1C O2C Fe1 123.5(7)
C31C C30C S1C 108.3(9)
C31C C30C H30E 110.0
S1C C30C H30E 110.0
C31C C30C H30F 110.0
S1C C30C H30F 110.0
H30E C30C H30F 108.4
C32C C31C C30C 111.0(15)
C32C C31C H31E 109.4
C30C C31C H31E 109.4
C32C C31C H31F 109.4
C30C C31C H31F 109.4
H31E C31C H31F 108.0
N6C C32C C31C 168(3)
C1 N1 C5 118.3(2)
C1 N1 Fe1 131.47(18)
C5 N1 Fe1 110.20(15)
C11 N2 C7 119.5(2)
C11 N2 Fe1 129.2(2)
C7 N2 Fe1 111.27(17)
C17 N4 C13 119.7(2)
C17 N4 Fe1 126.12(17)
C13 N4 Fe1 114.14(15)
C18 N5 C17 130.2(2)
C18 N5 H5 114.9
C17 N5 H5 114.9
C18 O1 Fe1 126.37(17)
F1 B1 F4 110.9(8)
F1 B1 F2 109.3(9)
F4 B1 F2 109.0(7)
F1 B1 F3 109.1(10)
F4 B1 F3 109.6(8)
F2 B1 F3 108.9(9)
F4' B1' F2' 112.4(8)
F4' B1' F1' 107.8(7)
F2' B1' F1' 107.1(6)
F4' B1' F3' 112.5(8)
F2' B1' F3' 110.1(8)
F1' B1' F3' 106.5(6)
F5 B2 F8 107.6(7)
F5 B2 F7 111.1(8)
F8 B2 F7 105.1(7)
F5 B2 F6 108.7(9)
F8 B2 F6 114.6(9)
F7 B2 F6 109.7(9)
F7' B2' F5' 114.9(7)
F7' B2' F6' 110.2(7)
F5' B2' F6' 108.3(8)
F7' B2' F8' 103.0(6)
F5' B2' F8' 107.7(6)
F6' B2' F8' 112.8(7)
N1S C1S C2S 178(3)

loop_
_geom_bond_atom_site_label_1
_geom_bond_atom_site_label_2
_geom_bond_distance
Fe1 O2C 1.829(11)
Fe1 N4 1.9248(19)
Fe1 O1 1.9302(17)
Fe1 N1 1.969(2)
Fe1 N2 1.975(2)
Fe1 N3 1.9845(19)
Fe1 S1 2.254(13)
Fe1 S1' 2.297(14)
C1 N1 1.336(3)
C1 C2 1.386(4)
C1 H1 0.9500
C2 C3 1.374(4)
C2 H2 0.9500
C3 C4 1.393(4)
C3 H3 0.9500
C4 C5 1.370(3)
C4 H4 0.9500
C5 N1 1.361(3)
C5 C6 1.516(3)
C6 C7 1.502(4)
C6 N3 1.506(3)
C6 H6 1.0000
C7 N2 1.353(3)
C7 C8 1.377(4)
C8 C9 1.393(5)
C8 H8 0.9500
C9 C10 1.368(5)
C9 H9 0.9500
C10 C11 1.381(4)
C10 H10 0.9500
C11 N2 1.339(4)
C11 H11 0.9500
C12 N3 1.503(3)
C12 C13 1.508(3)
C12 H12A 0.9900
C12 H12B 0.9900
C13 N4 1.355(3)
C13 C14 1.379(3)
C14 C15 1.395(4)
C14 H14 0.9500
C15 C16 1.369(4)
C15 H15 0.9500
C16 C17 1.395(4)
C16 H16 0.9500
C17 N4 1.340(3)
C17 N5 1.406(3)
C18 O1 1.241(3)
C18 N5 1.354(3)
C18 C19 1.528(4)
C19 C21 1.521(4)
C19 C20 1.522(5)
C19 C22 1.536(4)
C20 H20A 0.9800
C20 H20B 0.9800
C20 H20C 0.9800
C21 H21A 0.9800
C21 H21B 0.9800
C21 H21C 0.9800
C22 H22A 0.9800
C22 H22B 0.9800
C22 H22C 0.9800
N3 C23C 1.49(2)
N3 C23 1.504(5)
C23 C24 1.519(9)
C23 H23A 0.9900
C23 H23B 0.9900
C24 C25 1.401(10)
C24 C29 1.404(9)
C25 C26 1.399(10)
C25 H25 0.9500
C26 C27 1.363(11)
C26 H26 0.9500
C27 C28 1.404(10)
C27 H27 0.9500
C28 C29 1.392(9)
C28 H28 0.9500
C29 S1 1.788(8)
S1 O2 1.456(8)
S1 C30 1.806(9)
C30 C31 1.532(10)
C30 H30A 0.9900
C30 H30B 0.9900
C31 C32 1.438(12)
C31 H31A 0.9900
C31 H31B 0.9900
C32 N6 1.145(7)
C24' C25' 1.397(11)
C24' C29' 1.398(11)
C25' C26' 1.390(12)
C25' H25' 0.9500
C26' C27' 1.354(13)
C26' H26' 0.9500
C27' C28' 1.411(12)
C27' H27' 0.9500
C28' C29' 1.397(11)
C28' H28' 0.9500
C29' S1' 1.799(9)
S1' O2' 1.505(10)
S1' C30' 1.808(10)
C30' C31' 1.537(12)
C30' H30C 0.9900
C30' H30D 0.9900
C31' C32' 1.413(15)
C31' H31C 0.9900
C31' H31D 0.9900
C32' N6' 1.151(10)
C23C C24C 1.505(13)
C23C H23E 0.9900
C23C H23F 0.9900
C24C C29C 1.387(13)
C24C C25C 1.404(14)
C25C C26C 1.387(14)
C25C H25C 0.9500
C26C C27C 1.353(15)
C26C H26C 0.9500
C27C C28C 1.392(15)
C27C H27C 0.9500
C28C C29C 1.420(14)
C28C H28C 0.9500
C29C S1C 1.767(11)
S1C O2C 1.501(11)
S1C C30C 1.809(11)
C30C C31C 1.491(13)
C30C H30E 0.9900
C30C H30F 0.9900
C31C C32C 1.393(15)
C31C H31E 0.9900
C31C H31F 0.9900
C32C N6C 1.150(14)
N5 H5 0.8800
B1 F1 1.365(11)
B1 F4 1.371(9)
B1 F2 1.375(9)
B1 F3 1.391(10)
B1' F4' 1.345(11)
B1' F2' 1.354(9)
B1' F1' 1.391(7)
B1' F3' 1.393(10)
B2 F5 1.372(9)
B2 F8 1.376(9)
B2 F7 1.385(9)
B2 F6 1.390(10)
B2' F7' 1.349(9)
B2' F5' 1.360(9)
B2' F6' 1.405(10)
B2' F8' 1.409(8)
N1S C1S 1.10(3)
C1S C2S 1.424(7)
C2S H2S1 0.9800
C2S H2S2 0.9800
C2S H2S3 0.9800

loop_
_geom_hbond_atom_site_label_D
_geom_hbond_atom_site_label_H
_geom_hbond_atom_site_label_A
_geom_hbond_distance_DH
_geom_hbond_distance_HA
_geom_hbond_distance_DA
_geom_hbond_angle_DHA
_geom_hbond_site_symmetry_A
N5 H5 F3' 0.88 2.01 2.875(9) 166.6 2_665
N5 H5 F3 0.88 2.12 2.951(10) 157.4 2_665

loop_
_geom_torsion_atom_site_label_1
_geom_torsion_atom_site_label_2
_geom_torsion_atom_site_label_3
_geom_torsion_atom_site_label_4
_geom_torsion
N1 C1 C2 C3 0.3(4)
C1 C2 C3 C4 -0.6(5)
C2 C3 C4 C5 0.1(5)
C3 C4 C5 N1 0.6(4)
C3 C4 C5 C6 -174.3(3)
N1 C5 C6 C7 -70.3(3)
C4 C5 C6 C7 105.1(3)
N1 C5 C6 N3 41.9(3)
C4 C5 C6 N3 -142.7(3)
N3 C6 C7 N2 -42.1(3)
C5 C6 C7 N2 70.4(2)
N3 C6 C7 C8 139.0(2)
C5 C6 C7 C8 -108.5(3)
N2 C7 C8 C9 -0.7(4)
C6 C7 C8 C9 178.1(2)
C7 C8 C9 C10 1.0(4)
C8 C9 C10 C11 -0.6(4)
C9 C10 C11 N2 -0.1(4)
N3 C12 C13 N4 -22.9(3)
N3 C12 C13 C14 160.3(2)
N4 C13 C14 C15 -2.1(4)
C12 C13 C14 C15 174.5(2)
C13 C14 C15 C16 -0.6(4)
C14 C15 C16 C17 1.8(5)
C15 C16 C17 N4 -0.4(4)
C15 C16 C17 N5 179.5(3)
O1 C18 C19 C21 -117.5(3)
N5 C18 C19 C21 63.4(3)
O1 C18 C19 C20 1.7(4)
N5 C18 C19 C20 -177.3(3)
O1 C18 C19 C22 120.6(3)
N5 C18 C19 C22 -58.5(3)
C13 C12 N3 C23C -104.0(13)
C13 C12 N3 C23 -105.6(4)
C13 C12 N3 C6 131.6(2)
C13 C12 N3 Fe1 24.5(2)
C7 C6 N3 C23C 174.5(14)
C5 C6 N3 C23C 62.8(14)
C7 C6 N3 C12 -56.5(2)
C5 C6 N3 C12 -168.24(19)
C7 C6 N3 C23 -178.8(3)
C5 C6 N3 C23 69.4(4)
C7 C6 N3 Fe1 56.84(18)
C5 C6 N3 Fe1 -54.94(19)
O2C Fe1 N3 C23C 9.8(10)
N4 Fe1 N3 C23C 113.5(9)
N1 Fe1 N3 C23C -70.4(9)
N2 Fe1 N3 C23C -156.9(9)
S1 Fe1 N3 C23C 26.8(10)
S1' Fe1 N3 C23C 30.5(10)
O2C Fe1 N3 C12 -120.1(4)
N4 Fe1 N3 C12 -16.42(15)
N1 Fe1 N3 C12 159.69(16)
N2 Fe1 N3 C12 73.13(15)
S1 Fe1 N3 C12 -103.2(3)
S1' Fe1 N3 C12 -99.5(4)
O2C Fe1 N3 C23 4.6(4)
N4 Fe1 N3 C23 108.3(3)
N1 Fe1 N3 C23 -75.6(3)
N2 Fe1 N3 C23 -162.1(3)
S1 Fe1 N3 C23 21.6(4)
S1' Fe1 N3 C23 25.2(4)
O2C Fe1 N3 C6 122.8(4)
N4 Fe1 N3 C6 -133.48(14)
N1 Fe1 N3 C6 42.63(14)
N2 Fe1 N3 C6 -43.93(13)
S1 Fe1 N3 C6 139.8(3)
S1' Fe1 N3 C6 143.4(4)
C23C N3 C23 C24 -112(11)
C12 N3 C23 C24 56.0(10)
C6 N3 C23 C24 -179.7(9)
Fe1 N3 C23 C24 -68.0(10)
N3 C23 C24 C25 -114(3)
N3 C23 C24 C29 59(3)
C29 C24 C25 C26 2(4)
C23 C24 C25 C26 176(2)
C24 C25 C26 C27 -1(3)
C25 C26 C27 C28 1(2)
C26 C27 C28 C29 -3(3)
C27 C28 C29 C24 5(4)
C27 C28 C29 S1 -175.3(17)
C25 C24 C29 C28 -4(4)
C23 C24 C29 C28 -178(2)
C25 C24 C29 S1 176(2)
C23 C24 C29 S1 2(4)
C28 C29 S1 O2 17(2)
C24 C29 S1 O2 -163(2)
C28 C29 S1 C30 -93(2)
C24 C29 S1 C30 87(3)
C28 C29 S1 Fe1 137.9(19)
C24 C29 S1 Fe1 -42(3)
O2C Fe1 S1 O2 -114.8(18)
N4 Fe1 S1 O2 59.3(6)
O1 Fe1 S1 O2 -33.8(6)
N1 Fe1 S1 O2 -130.0(6)
N3 Fe1 S1 O2 145.4(6)
S1' Fe1 S1 O2 62(9)
O2C Fe1 S1 C29 126.2(19)
N4 Fe1 S1 C29 -59.7(8)
O1 Fe1 S1 C29 -152.8(8)
N1 Fe1 S1 C29 111.0(8)
N3 Fe1 S1 C29 26.4(8)
S1' Fe1 S1 C29 -57(9)
O2C Fe1 S1 C30 8.7(16)
N4 Fe1 S1 C30 -177.2(10)
O1 Fe1 S1 C30 89.7(10)
N1 Fe1 S1 C30 -6.5(10)
N3 Fe1 S1 C30 -91.1(9)
S1' Fe1 S1 C30 -174(10)
O2 S1 C30 C31 -41.0(15)
C29 S1 C30 C31 72.0(14)
Fe1 S1 C30 C31 -167.8(11)
S1 C30 C31 C32 161.7(12)
C29' C24' C25' C26' -8(6)
C24' C25' C26' C27' 3(4)
C25' C26' C27' C28' -1(3)
C26' C27' C28' C29' 5(4)
C27' C28' C29' C24' -10(5)
C27' C28' C29' S1' -175(2)
C25' C24' C29' C28' 11(6)
C25' C24' C29' S1' 176(3)
C28' C29' S1' O2' 12(3)
C24' C29' S1' O2' -153(3)
C28' C29' S1' C30' -101(3)
C24' C29' S1' C30' 94(3)
C28' C29' S1' Fe1 137(2)
C24' C29' S1' Fe1 -28(3)
O2C Fe1 S1' O2' -126.7(16)
N4 Fe1 S1' O2' 47.8(8)
O1 Fe1 S1' O2' -45.4(8)
N1 Fe1 S1' O2' -141.6(8)
N3 Fe1 S1' O2' 133.6(8)
S1 Fe1 S1' O2' -129(10)
O2C Fe1 S1' C29' 118.3(17)
N4 Fe1 S1' C29' -67.2(10)
O1 Fe1 S1' C29' -160.3(11)
N1 Fe1 S1' C29' 103.4(11)
N3 Fe1 S1' C29' 18.6(11)
S1 Fe1 S1' C29' 116(10)
O2C Fe1 S1' C30' 4.6(15)
N4 Fe1 S1' C30' 179.1(11)
O1 Fe1 S1' C30' 86.0(11)
N1 Fe1 S1' C30' -10.3(11)
N3 Fe1 S1' C30' -95.1(11)
S1 Fe1 S1' C30' 2(9)
O2' S1' C30' C31' -34(2)
C29' S1' C30' C31' 73.0(17)
Fe1 S1' C30' C31' -168.9(13)
S1' C30' C31' C32' 71.9(19)
C12 N3 C23C C24C 41(3)
C23 N3 C23C C24C 54(10)
C6 N3 C23C C24C 168.5(18)
Fe1 N3 C23C C24C -84(2)
N3 C23C C24C C29C 70(7)
N3 C23C C24C C25C -99(5)
C29C C24C C25C C26C 10(7)
C23C C24C C25C C26C 180(4)
C24C C25C C26C C27C -6(5)
C25C C26C C27C C28C 3(3)
C26C C27C C28C C29C -4(3)
C25C C24C C29C C28C -11(7)
C23C C24C C29C C28C -180(4)
C25C C24C C29C S1C 179(3)
C23C C24C C29C S1C 9(9)
C27C C28C C29C C24C 8(5)
C27C C28C C29C S1C 179.7(16)
C24C C29C S1C O2C -14(4)
C28C C29C S1C O2C 174.3(14)
C24C C29C S1C C30C 95(4)
C28C C29C S1C C30C -77.1(17)
C29C S1C O2C Fe1 -62.8(12)
C30C S1C O2C Fe1 -168.3(8)
N4 Fe1 O2C S1C -10.9(8)
O1 Fe1 O2C S1C -102.8(8)
N1 Fe1 O2C S1C 159.9(8)
N2 Fe1 O2C S1C 167.8(9)
N3 Fe1 O2C S1C 77.4(8)
S1 Fe1 O2C S1C -4.8(12)
S1' Fe1 O2C S1C -5.3(9)
O2C S1C C30C C31C -60.6(12)
C29C S1C C30C C31C -173.6(11)
S1C C30C C31C C32C -69.3(19)
C30C C31C C32C N6C 146(19)
C2 C1 N1 C5 0.4(4)
C2 C1 N1 Fe1 179.9(2)
C4 C5 N1 C1 -0.9(4)
C6 C5 N1 C1 174.6(2)
C4 C5 N1 Fe1 179.5(2)
C6 C5 N1 Fe1 -5.0(3)
O2C Fe1 N1 C1 58.3(4)
N4 Fe1 N1 C1 179.5(4)
O1 Fe1 N1 C1 -26.1(2)
N2 Fe1 N1 C1 -119.9(2)
N3 Fe1 N1 C1 157.5(2)
S1 Fe1 N1 C1 62.7(4)
S1' Fe1 N1 C1 63.5(4)
O2C Fe1 N1 C5 -122.3(4)
N4 Fe1 N1 C5 -1.0(6)
O1 Fe1 N1 C5 153.41(17)
N2 Fe1 N1 C5 59.54(18)
N3 Fe1 N1 C5 -23.02(17)
S1 Fe1 N1 C5 -117.8(3)
S1' Fe1 N1 C5 -117.0(4)
C10 C11 N2 C7 0.4(4)
C10 C11 N2 Fe1 176.88(19)
C8 C7 N2 C11 0.0(4)
C6 C7 N2 C11 -179.0(2)
C8 C7 N2 Fe1 -177.05(19)
C6 C7 N2 Fe1 4.0(2)
O2C Fe1 N2 C11 115.6(15)
N4 Fe1 N2 C11 -65.6(2)
O1 Fe1 N2 C11 27.3(2)
N1 Fe1 N2 C11 123.5(2)
N3 Fe1 N2 C11 -152.1(2)
O2C Fe1 N2 C7 -67.7(16)
N4 Fe1 N2 C7 111.10(17)
O1 Fe1 N2 C7 -156.02(16)
N1 Fe1 N2 C7 -59.84(16)
N3 Fe1 N2 C7 24.58(16)
C16 C17 N4 C13 -2.3(4)
N5 C17 N4 C13 177.9(2)
C16 C17 N4 Fe1 174.86(19)
N5 C17 N4 Fe1 -5.0(3)
C14 C13 N4 C17 3.6(3)
C12 C13 N4 C17 -173.3(2)
C14 C13 N4 Fe1 -173.90(19)
C12 C13 N4 Fe1 9.3(3)
O2C Fe1 N4 C17 -75.3(4)
O1 Fe1 N4 C17 10.7(2)
N1 Fe1 N4 C17 165.3(4)
N2 Fe1 N4 C17 105.0(2)
N3 Fe1 N4 C17 -172.8(2)
S1 Fe1 N4 C17 -77.1(3)
S1' Fe1 N4 C17 -77.3(4)
O2C Fe1 N4 C13 102.0(4)
O1 Fe1 N4 C13 -171.99(16)
N1 Fe1 N4 C13 -17.4(5)
N2 Fe1 N4 C13 -77.72(17)
N3 Fe1 N4 C13 4.49(16)
S1 Fe1 N4 C13 100.2(3)
S1' Fe1 N4 C13 100.0(4)
O1 C18 N5 C17 -0.5(4)
C19 C18 N5 C17 178.5(2)
N4 C17 N5 C18 -2.8(4)
C16 C17 N5 C18 177.4(3)
N5 C18 O1 Fe1 11.3(4)
C19 C18 O1 Fe1 -167.70(17)
O2C Fe1 O1 C18 89.8(4)
N4 Fe1 O1 C18 -14.0(2)
N1 Fe1 O1 C18 170.4(2)
N2 Fe1 O1 C18 -103.3(2)
S1 Fe1 O1 C18 73.0(4)
S1' Fe1 O1 C18 69.3(4)

loop_
_platon_squeeze_void_nr
_platon_squeeze_void_average_x
_platon_squeeze_void_average_y
_platon_squeeze_void_average_z
_platon_squeeze_void_volume
_platon_squeeze_void_count_electrons
_platon_squeeze_void_content
1 0.000 0.115 0.750 334 51 ' '
2 0.000 0.388 0.250 354 50 ' '
3 0.000 0.612 0.750 354 50 ' '
4 0.000 0.885 0.250 334 51 ' '
5 0.500 0.112 0.750 354 50 ' '
6 0.500 0.888 0.250 354 50 ' '
7 0.500 0.385 0.250 334 51 ' '
8 0.500 0.615 0.750 334 51 ' '
